data_4302078
loop_
_publ_author_name
'Alberto Donzelli'
'Pierre G. Potvin'

_publ_section_title
;
Dithiocarbamate Complexes of Ti(IV) Alkoxides: Synthesis, Characterization,
and Electrochemistry
;
_journal_name_full 'Inorganic Chemistry'
_journal_page_first 4171
_journal_page_last 4178
_journal_paper_doi 10.1021/ic802394a
_journal_volume 48
_journal_year 2009
_chemical_formula_moiety 'C38 H31 N1 O S1 Ti'
_chemical_formula_sum 'C38 H31 N O S Ti'
_chemical_formula_weight 545.72
_chemical_name_systematic
; 
 ? 
;
_space_group_IT_number 14
_symmetry_cell_setting monoclinic
_symmetry_space_group_name_Hall '-P 2ybc'
_symmetry_space_group_name_H-M 'P 1 21/c 1'
_atom_sites_solution_hydrogens geom
_atom_sites_solution_primary direct
_atom_sites_solution_secondary difmap
_audit_creation_method SHELXL-97
_cell_angle_alpha 90.00
_cell_angle_beta 98.811(2)
_cell_angle_gamma 90.00
_cell_formula_units_Z 4
_cell_length_a 11.0462(3)
_cell_length_b 14.5216(5)
_cell_length_c 15.7630(5)
_cell_measurement_reflns_used 17187
_cell_measurement_temperature 150(1)
_cell_measurement_theta_max 27.5
_cell_measurement_theta_min 2.6
_cell_volume 2498.68(14)
_computing_cell_refinement 'Denzo-SMN (Otwinowski & Minor, 1997)'
_computing_data_collection 'Collect (Nonius BV, 1997-2002)'
_computing_data_reduction Denzo-SMN
_computing_molecular_graphics 'SHELXTL V6.12'
_computing_publication_material 'SHELXTL V6.12'
_computing_structure_refinement 'SHELXTL V6.12(Sheldrick, 2001)'
_computing_structure_solution 'SIR-92 (Altomare et al., 1993)'
_diffrn_ambient_temperature 150(1)
_diffrn_detector_area_resol_mean 9
_diffrn_measured_fraction_theta_full 0.993
_diffrn_measured_fraction_theta_max 0.993
_diffrn_measurement_device_type 'Bruker-Nonius KappaCCD'
_diffrn_measurement_method '\f scans and \w scans with \k offsets'
_diffrn_radiation_monochromator graphite
_diffrn_radiation_source 'fine-focus sealed tube'
_diffrn_radiation_type MoK\a
_diffrn_radiation_wavelength 0.71073
_diffrn_reflns_av_R_equivalents 0.0708
_diffrn_reflns_av_sigmaI/netI 0.0696
_diffrn_reflns_limit_h_max 14
_diffrn_reflns_limit_h_min -14
_diffrn_reflns_limit_k_max 18
_diffrn_reflns_limit_k_min -18
_diffrn_reflns_limit_l_max 20
_diffrn_reflns_limit_l_min -20
_diffrn_reflns_number 17187
_diffrn_reflns_theta_full 27.50
_diffrn_reflns_theta_max 27.50
_diffrn_reflns_theta_min 2.62
_diffrn_standards_number 0
_exptl_absorpt_coefficient_mu 0.860
_exptl_absorpt_correction_T_max 0.921
_exptl_absorpt_correction_T_min 0.635
_exptl_absorpt_correction_type multi-scan
_exptl_absorpt_process_details
;
multi-scan from symmetry-related measurements 
 Sortav (Blessing 1995)
;
_exptl_crystal_colour 'pale yellow'
_exptl_crystal_density_diffrn 1.451
_exptl_crystal_density_method 'not measured'
_exptl_crystal_description plate
_exptl_crystal_F_000 1144
_exptl_crystal_size_max 0.22
_exptl_crystal_size_mid 0.16
_exptl_crystal_size_min 0.10
_refine_diff_density_max 0.450
_refine_diff_density_min -0.623
_refine_diff_density_rms 0.096
_refine_ls_extinction_method none
_refine_ls_goodness_of_fit_ref 1.026
_refine_ls_hydrogen_treatment constr
_refine_ls_matrix_type full
_refine_ls_number_parameters 267
_refine_ls_number_reflns 5697
_refine_ls_number_restraints 0
_refine_ls_restrained_S_all 1.026
_refine_ls_R_factor_all 0.0859
_refine_ls_R_factor_gt 0.0491
_refine_ls_shift/su_max 0.001
_refine_ls_shift/su_mean 0.000
_refine_ls_structure_factor_coef Fsqd
_refine_ls_weighting_details 'calc w=1/[\s^2^(Fo^2^)+(0.0699P)^2^+0.7976P] where P=(Fo^2^+2Fc^2^)/3'
_refine_ls_weighting_scheme calc
_refine_ls_wR_factor_gt 0.1150
_refine_ls_wR_factor_ref 0.1366
_reflns_number_gt 3938
_reflns_number_total 5697
_reflns_threshold_expression I>2\s(I)
_cod_data_source_file ic802394a_si_001_1.cif
_cod_data_source_block k0611
_cod_depositor_comments
;
The following automatic conversions were performed:
'_symmetry_cell_setting' value 'Monoclinic' changed to 'monoclinic'
according to '/home/saulius/struct/CIF-dictionaries/cif_core.dic'
dictionary named 'cif_core.dic' version 2.4.1 from 2010-06-29.

Automatic conversion script
Id: cif_fix_enum 1527 2010-12-29 10:47:43Z saulius 
;
_cod_original_sg_symbol_H-M 'P 21/c'
_cod_original_formula_sum 'C38 H31 N1 O S1 Ti'
_cod_database_code 4302078

loop_
_symmetry_equiv_pos_as_xyz
'x, y, z'
'-x, y+1/2, -z+1/2'
'-x, -y, -z'
'x, -y-1/2, z-1/2'

loop_
_atom_site_label
_atom_site_type_symbol
_atom_site_fract_x
_atom_site_fract_y
_atom_site_fract_z
_atom_site_U_iso_or_equiv
_atom_site_adp_type
_atom_site_occupancy
_atom_site_symmetry_multiplicity
_atom_site_calc_flag
_atom_site_refinement_flags
_atom_site_disorder_assembly
_atom_site_disorder_group
Ti1 Ti 0.26281(5) 0.27555(4) 0.60626(3) 0.02821(16) Uani 1 1 d . A .
S5 S 0.33092(7) 0.13663(6) 0.52349(5) 0.0327(2) Uani 1 1 d . . .
S6 S 0.46494(7) 0.30445(6) 0.55397(5) 0.0319(2) Uani 1 1 d . . .
S3 S 0.33408(8) 0.43610(6) 0.64980(5) 0.0372(2) Uani 1 1 d . . .
S4 S 0.13709(7) 0.34566(6) 0.71516(5) 0.0336(2) Uani 1 1 d . . .
S2 S 0.37849(7) 0.19782(6) 0.74032(5) 0.0333(2) Uani 1 1 d . . .
S1 S 0.13921(7) 0.13886(5) 0.65244(5) 0.0300(2) Uani 1 1 d . . .
O1 O 0.15348(19) 0.30329(15) 0.51575(14) 0.0352(5) Uani 1 1 d . . .
N3 N 0.5206(2) 0.17783(18) 0.44306(16) 0.0298(6) Uani 1 1 d . . .
N2 N 0.2277(2) 0.50899(17) 0.77412(16) 0.0316(6) Uani 1 1 d . . .
N1 N 0.2547(2) 0.05745(18) 0.79317(16) 0.0299(6) Uani 1 1 d . . .
C3 C 0.4490(3) 0.2020(2) 0.49856(19) 0.0288(7) Uani 1 1 d . . .
C2 C 0.2294(3) 0.4398(2) 0.72005(19) 0.0296(7) Uani 1 1 d . . .
C1 C 0.2571(3) 0.1238(2) 0.73599(19) 0.0290(7) Uani 1 1 d . . .
C4 C 0.6197(3) 0.2356(2) 0.4184(2) 0.0349(7) Uani 1 1 d . . .
H4A H 0.6905 0.2383 0.4652 0.042 Uiso 1 1 calc R . .
H4B H 0.5905 0.2990 0.4042 0.042 Uiso 1 1 calc R . .
C5 C 0.6535(3) 0.1871(3) 0.3400(2) 0.0468(9) Uani 1 1 d . . .
H5A H 0.6083 0.2140 0.2867 0.056 Uiso 1 1 calc R . .
H5B H 0.7425 0.1925 0.3384 0.056 Uiso 1 1 calc R . .
C6 C 0.6180(4) 0.0884(3) 0.3492(3) 0.0490(9) Uani 1 1 d . . .
H6A H 0.6845 0.0541 0.3851 0.059 Uiso 1 1 calc R . .
H6B H 0.6001 0.0583 0.2923 0.059 Uiso 1 1 calc R . .
C7 C 0.5039(3) 0.0921(2) 0.3923(2) 0.0363(8) Uani 1 1 d . . .
H7A H 0.4287 0.0948 0.3492 0.044 Uiso 1 1 calc R . .
H7B H 0.4993 0.0379 0.4297 0.044 Uiso 1 1 calc R . .
C8 C 0.1548(3) 0.5096(2) 0.8453(2) 0.0366(8) Uani 1 1 d . . .
H8A H 0.1637 0.4509 0.8776 0.044 Uiso 1 1 calc R . .
H8B H 0.0669 0.5204 0.8239 0.044 Uiso 1 1 calc R . .
C9 C 0.2097(3) 0.5889(3) 0.9003(2) 0.0460(9) Uani 1 1 d . . .
H9A H 0.2796 0.5680 0.9429 0.055 Uiso 1 1 calc R . .
H9B H 0.1478 0.6179 0.9309 0.055 Uiso 1 1 calc R . .
C30 C 0.2520(4) 0.6555(2) 0.8364(2) 0.0475(9) Uani 1 1 d . . .
H10A H 0.3148 0.6984 0.8653 0.057 Uiso 1 1 calc R . .
H10B H 0.1824 0.6915 0.8061 0.057 Uiso 1 1 calc R . .
C31 C 0.3053(3) 0.5919(2) 0.7750(2) 0.0394(8) Uani 1 1 d . . .
H11A H 0.2989 0.6195 0.7170 0.047 Uiso 1 1 calc R . .
H11B H 0.3923 0.5774 0.7963 0.047 Uiso 1 1 calc R . .
C32 C 0.1598(3) -0.0143(2) 0.7880(2) 0.0336(7) Uani 1 1 d . . .
H12A H 0.1470 -0.0439 0.7308 0.040 Uiso 1 1 calc R . .
H12B H 0.0811 0.0115 0.7996 0.040 Uiso 1 1 calc R . .
C33 C 0.2119(3) -0.0820(2) 0.8572(2) 0.0447(9) Uani 1 1 d . . .
H13A H 0.2642 -0.1284 0.8345 0.054 Uiso 1 1 calc R . .
H13B H 0.1458 -0.1140 0.8813 0.054 Uiso 1 1 calc R . .
C34 C 0.2875(3) -0.0211(3) 0.9248(2) 0.0404(8) Uani 1 1 d . . .
H14A H 0.2344 0.0109 0.9607 0.048 Uiso 1 1 calc R . .
H14B H 0.3498 -0.0576 0.9623 0.048 Uiso 1 1 calc R . .
C35 C 0.3471(3) 0.0468(2) 0.8709(2) 0.0369(8) Uani 1 1 d . . .
H15A H 0.3635 0.1063 0.9011 0.044 Uiso 1 1 calc R . .
H15B H 0.4249 0.0221 0.8564 0.044 Uiso 1 1 calc R . .
C36 C 0.0699(4) 0.2996(4) 0.4361(3) 0.0488(15) Uani 0.823(9) 1 d P A 1
H16 H 0.1166 0.3055 0.3868 0.059 Uiso 0.823(9) 1 calc PR A 1
C37 C -0.0197(4) 0.3778(4) 0.4344(3) 0.0785(16) Uani 1 1 d . A 1
H17A H -0.0701 0.3689 0.4798 0.118 Uiso 0.823(9) 1 calc PR A 1
H17B H -0.0725 0.3794 0.3784 0.118 Uiso 0.823(9) 1 calc PR A 1
H17C H 0.0251 0.4361 0.4438 0.118 Uiso 0.823(9) 1 calc PR A 1
C38 C 0.0055(4) 0.2055(3) 0.4325(3) 0.0635(12) Uani 1 1 d . A 1
H18A H 0.0668 0.1563 0.4355 0.095 Uiso 0.823(9) 1 calc PR A 1
H18B H -0.0515 0.2003 0.3786 0.095 Uiso 0.823(9) 1 calc PR A 1
H18C H -0.0398 0.1999 0.4810 0.095 Uiso 0.823(9) 1 calc PR A 1

loop_
_atom_site_aniso_label
_atom_site_aniso_U_11
_atom_site_aniso_U_22
_atom_site_aniso_U_33
_atom_site_aniso_U_23
_atom_site_aniso_U_13
_atom_site_aniso_U_12
Ti1 0.0263(3) 0.0305(3) 0.0284(3) -0.0030(2) 0.0063(2) -0.0033(2)
S5 0.0315(4) 0.0331(4) 0.0352(4) -0.0052(3) 0.0106(3) -0.0055(3)
S6 0.0293(4) 0.0348(4) 0.0330(4) -0.0046(3) 0.0092(3) -0.0053(3)
S3 0.0429(5) 0.0347(5) 0.0376(5) -0.0071(4) 0.0175(4) -0.0094(4)
S4 0.0305(4) 0.0336(4) 0.0388(4) -0.0059(4) 0.0122(3) -0.0031(3)
S2 0.0257(4) 0.0380(5) 0.0354(4) -0.0014(4) 0.0027(3) -0.0053(3)
S1 0.0254(4) 0.0335(4) 0.0312(4) 0.0004(3) 0.0041(3) -0.0051(3)
O1 0.0313(12) 0.0380(13) 0.0348(12) -0.0024(10) 0.0001(10) -0.0003(10)
N3 0.0260(13) 0.0349(15) 0.0291(13) -0.0022(11) 0.0064(11) -0.0003(11)
N2 0.0324(14) 0.0291(14) 0.0338(14) -0.0040(12) 0.0062(11) 0.0015(11)
N1 0.0263(13) 0.0353(15) 0.0277(13) -0.0006(11) 0.0025(11) -0.0004(11)
C3 0.0254(15) 0.0336(17) 0.0268(15) -0.0025(13) 0.0017(13) -0.0009(13)
C2 0.0303(16) 0.0291(16) 0.0292(15) 0.0010(13) 0.0041(13) 0.0024(13)
C1 0.0293(15) 0.0317(17) 0.0275(15) -0.0058(13) 0.0091(13) -0.0026(13)
C4 0.0297(16) 0.0432(19) 0.0332(17) -0.0002(15) 0.0088(14) -0.0031(15)
C5 0.041(2) 0.053(2) 0.051(2) -0.0047(18) 0.0204(18) 0.0015(17)
C6 0.056(2) 0.050(2) 0.047(2) -0.0036(18) 0.0266(18) 0.0023(19)
C7 0.0424(19) 0.0372(19) 0.0303(17) -0.0063(14) 0.0087(14) 0.0009(15)
C8 0.0325(17) 0.044(2) 0.0335(17) -0.0080(15) 0.0062(14) 0.0013(15)
C9 0.046(2) 0.051(2) 0.042(2) -0.0135(17) 0.0073(16) 0.0034(18)
C30 0.055(2) 0.038(2) 0.047(2) -0.0130(17) 0.0017(18) -0.0012(17)
C31 0.045(2) 0.0297(18) 0.0437(19) -0.0019(15) 0.0078(16) -0.0053(15)
C32 0.0333(16) 0.0363(18) 0.0325(16) 0.0017(14) 0.0090(14) -0.0039(14)
C33 0.049(2) 0.041(2) 0.045(2) 0.0076(17) 0.0099(17) 0.0006(17)
C34 0.0422(19) 0.049(2) 0.0305(17) 0.0040(15) 0.0076(15) 0.0104(16)
C35 0.0354(17) 0.0436(19) 0.0306(16) -0.0002(15) 0.0017(14) 0.0066(15)
C36 0.036(2) 0.073(4) 0.037(3) 0.006(2) 0.005(2) -0.005(2)
C37 0.041(2) 0.084(3) 0.105(4) 0.042(3) -0.007(2) 0.007(2)
C38 0.040(2) 0.079(3) 0.067(3) -0.022(2) -0.005(2) -0.004(2)

loop_
_atom_type_symbol
_atom_type_description
_atom_type_scat_dispersion_real
_atom_type_scat_dispersion_imag
_atom_type_scat_source
C C 0.0033 0.0016 'International Tables Vol C Tables 4.2.6.8 and 6.1.1.4'
H H 0.0000 0.0000 'International Tables Vol C Tables 4.2.6.8 and 6.1.1.4'
O O 0.0106 0.0060 'International Tables Vol C Tables 4.2.6.8 and 6.1.1.4'
S S 0.1246 0.1234 'International Tables Vol C Tables 4.2.6.8 and 6.1.1.4'
Ti Ti 0.2776 0.4457 'International Tables Vol C Tables 4.2.6.8 and 6.1.1.4'
N N 0.0061 0.0033 'International Tables Vol C Tables 4.2.6.8 and 6.1.1.4'

loop_
_geom_angle_atom_site_label_1
_geom_angle_atom_site_label_2
_geom_angle_atom_site_label_3
_geom_angle
_geom_angle_site_symmetry_1
_geom_angle_site_symmetry_3
_geom_angle_publ_flag
O1 Ti1 S3 98.92(8) . . ?
O1 Ti1 S6 103.12(8) . . ?
S3 Ti1 S6 71.40(3) . . ?
O1 Ti1 S2 163.68(8) . . ?
S3 Ti1 S2 95.02(3) . . ?
S6 Ti1 S2 89.33(3) . . ?
O1 Ti1 S1 94.44(8) . . ?
S3 Ti1 S1 142.39(3) . . ?
S6 Ti1 S1 138.76(3) . . ?
S2 Ti1 S1 69.27(3) . . ?
O1 Ti1 S5 89.20(8) . . ?
S3 Ti1 S5 139.32(3) . . ?
S6 Ti1 S5 67.93(3) . . ?
S2 Ti1 S5 85.71(3) . . ?
S1 Ti1 S5 75.43(3) . . ?
O1 Ti1 S4 94.38(8) . . ?
S3 Ti1 S4 68.36(3) . . ?
S6 Ti1 S4 138.05(3) . . ?
S2 Ti1 S4 82.88(3) . . ?
S1 Ti1 S4 75.72(3) . . ?
S5 Ti1 S4 151.11(3) . . ?
C3 S5 Ti1 88.52(11) . . ?
C3 S6 Ti1 89.73(11) . . ?
C2 S3 Ti1 89.52(11) . . ?
C2 S4 Ti1 88.13(11) . . ?
C1 S2 Ti1 87.42(11) . . ?
C1 S1 Ti1 86.69(11) . . ?
C36 O1 Ti1 164.0(3) . . ?
C36A O1 Ti1 135.5(7) . . ?
C3 N3 C7 123.2(3) . . ?
C3 N3 C4 124.7(3) . . ?
C7 N3 C4 111.9(2) . . ?
C2 N2 C31 124.1(3) . . ?
C2 N2 C8 124.0(3) . . ?
C31 N2 C8 111.8(2) . . ?
C1 N1 C32 124.5(2) . . ?
C1 N1 C35 123.9(3) . . ?
C32 N1 C35 111.6(2) . . ?
N3 C3 S5 124.3(2) . . ?
N3 C3 S6 122.9(2) . . ?
S5 C3 S6 112.71(17) . . ?
N2 C2 S4 125.0(2) . . ?
N2 C2 S3 121.2(2) . . ?
S4 C2 S3 113.77(18) . . ?
N1 C1 S2 121.9(2) . . ?
N1 C1 S1 121.5(2) . . ?
S2 C1 S1 116.61(18) . . ?
N3 C4 C5 103.6(3) . . ?
C6 C5 C4 105.3(3) . . ?
C5 C6 C7 104.9(3) . . ?
N3 C7 C6 103.2(3) . . ?
N2 C8 C9 102.9(3) . . ?
C8 C9 C30 104.0(3) . . ?
C9 C30 C31 102.9(3) . . ?
N2 C31 C30 102.7(3) . . ?
N1 C32 C33 103.3(3) . . ?
C32 C33 C34 103.5(3) . . ?
C35 C34 C33 102.9(3) . . ?
N1 C35 C34 103.2(3) . . ?
O1 C36 C37 108.7(4) . . ?
O1 C36 C38 107.3(4) . . ?
C37 C36 C38 111.8(4) . . ?

loop_
_geom_bond_atom_site_label_1
_geom_bond_atom_site_label_2
_geom_bond_distance
_geom_bond_site_symmetry_2
_geom_bond_publ_flag
Ti1 O1 1.769(2) . ?
Ti1 S3 2.5221(10) . ?
Ti1 S6 2.5308(9) . ?
Ti1 S2 2.5583(10) . ?
Ti1 S1 2.5765(9) . ?
Ti1 S5 2.5766(10) . ?
Ti1 S4 2.5771(10) . ?
S5 C3 1.707(3) . ?
S6 C3 1.721(3) . ?
S3 C2 1.720(3) . ?
S4 C2 1.700(3) . ?
S2 C1 1.711(3) . ?
S1 C1 1.718(3) . ?
O1 C36 1.440(5) . ?
O1 C36A 1.482(17) . ?
N3 C3 1.313(4) . ?
N3 C7 1.477(4) . ?
N3 C4 1.478(4) . ?
N2 C2 1.319(4) . ?
N2 C31 1.477(4) . ?
N2 C8 1.478(4) . ?
N1 C1 1.323(4) . ?
N1 C32 1.471(4) . ?
N1 C35 1.478(4) . ?
C4 C5 1.518(5) . ?
C5 C6 1.498(5) . ?
C6 C7 1.522(5) . ?
C8 C9 1.511(5) . ?
C9 C30 1.520(5) . ?
C30 C31 1.522(5) . ?
C32 C33 1.515(5) . ?
C33 C34 1.530(5) . ?
C34 C35 1.517(5) . ?
C36 C37 1.505(7) . ?
C36 C38 1.538(6) . ?
